data_7204766
loop_
_publ_author_name
'Alshahateet, Solhe F.'
'Nakano, Kazunori'
'Bishop, Roger'
'Craig, Donald C.'
'Harris, Kenneth D. M.'
'Scudder, Marcia L.'

_publ_section_title
;
 Co-crystalline hydrogen bonded solids based on the alcohol?carboxylic
 acid?alcohol supramolecular motif
;
_journal_issue 3
_journal_name_full CrystEngComm
_journal_page_first 5
_journal_paper_doi 10.1039/b313956e
_journal_volume 6
_journal_year 2004
_chemical_formula_moiety 'C13 H22 O2, C3 H6 O2'
_chemical_formula_sum 'C16 H28 O4'
_chemical_formula_weight 284.4
_space_group_IT_number 14
_symmetry_cell_setting monoclinic
_symmetry_space_group_name_Hall '-P 2ybc'
_symmetry_space_group_name_H-M 'P 1 21/c 1'
_atom_type_scat_source 'International Tables for X-ray Crystallography, Vol. IV'
_audit_creation_method 'RAELSPUB and manual entry'
_cell_angle_alpha 90
_cell_angle_beta 111.69(3)
_cell_angle_gamma 90
_cell_formula_units_Z 4
_cell_length_a 7.198(5)
_cell_length_b 12.957(5)
_cell_length_c 18.653(7)
_cell_measurement_reflns_used 10
_cell_measurement_temperature 294
_cell_measurement_theta_max 11
_cell_measurement_theta_min 9
_cell_volume 1616.5(15)
_computing_cell_refinement 'CAD4 Version 5.0, 1989'
_computing_data_collection 'CAD4 Version 5.0, 1989'
_computing_data_reduction 'Local program'
_computing_molecular_graphics 'ORTEP-II, (Johnson, 1976)'
_computing_publication_material 'Local programs'
_computing_structure_refinement 'RAELS, (Rae, 1989)'
_computing_structure_solution 'SIR92 (Altomare et al, 1994)'
_diffrn_measurement_device_type 'Nonius CAD-4'
_diffrn_measurement_method \w--2\q
_diffrn_radiation_type 'Mo K\a'
_diffrn_radiation_wavelength 0.71073
_diffrn_reflns_av_R_equivalents 0.028
_diffrn_reflns_limit_h_max 7
_diffrn_reflns_limit_h_min 0
_diffrn_reflns_limit_k_max 14
_diffrn_reflns_limit_k_min 0
_diffrn_reflns_limit_l_max 20
_diffrn_reflns_limit_l_min -20
_diffrn_reflns_number 2448
_diffrn_reflns_theta_max 23
_diffrn_standards_decay_% 32
_diffrn_standards_interval_time 30min
_diffrn_standards_number 1
_exptl_absorpt_coefficient_mu 0.077
_exptl_absorpt_correction_type none
_exptl_crystal_colour colourless
_exptl_crystal_density_diffrn 1.17
_exptl_crystal_density_method 'not measured'
_exptl_crystal_description irregular
_exptl_crystal_F_000 624.0
_exptl_crystal_size_rad 0.1
_refine_diff_density_max 0.60
_refine_diff_density_min -0.69
_refine_ls_extinction_method none
_refine_ls_goodness_of_fit_ref 1.49
_refine_ls_hydrogen_treatment noref
_refine_ls_number_parameters 106
_refine_ls_number_reflns 925
_refine_ls_R_factor_gt 0.058
_refine_ls_shift/su_max 0.001
_refine_ls_structure_factor_coef F
_refine_ls_weighting_details 'w = 1/[\s^2^(F) + 0.0004F^2^]'
_refine_ls_weighting_scheme calc
_refine_ls_wR_factor_ref 0.059
_reflns_number_gt 925
_reflns_number_total 2242
_reflns_threshold_expression I>2\s(I)
_cod_data_source_file b313956e.txt
_cod_data_source_block DRB274_(4)(propanoic_acid)
_cod_original_cell_volume 1616(1)
_cod_original_sg_symbol_H-M 'P 21/c'
_cod_database_code 7204766

loop_
_symmetry_equiv_pos_site_id
_symmetry_equiv_pos_as_xyz
1 x,y,z
2 -x,1/2+y,1/2-z
3 -x,-y,-z
4 x,1/2-y,1/2+z

loop_
_atom_site_label
_atom_site_fract_x
_atom_site_fract_y
_atom_site_fract_z
_atom_site_U_iso_or_equiv
_atom_site_adp_type
_atom_site_type_symbol
_atom_site_occupancy
O1 0.1683(6) 0.7010(3) 0.2165(2) 0.0590(8) Uani O 1.0
O2 0.1516(5) 0.3300(3) 0.3362(2) 0.053(1) Uani O 1.0
C1 0.2563(9) 0.6002(4) 0.4154(3) 0.058(1) Uani C 1.0
C2 0.1512(8) 0.6555(4) 0.3375(3) 0.049(1) Uani C 1.0
C3 0.2889(8) 0.6584(4) 0.2915(3) 0.0508(9) Uani C 1.0
C4 0.3654(8) 0.5507(4) 0.2799(3) 0.055(1) Uani C 1.0
C5 0.4389(8) 0.4893(4) 0.3563(3) 0.057(1) Uani C 1.0
C6 0.2955(8) 0.4874(4) 0.3984(3) 0.052(1) Uani C 1.0
C7 0.0989(8) 0.4312(4) 0.3569(3) 0.0476(9) Uani C 1.0
C8 -0.0387(8) 0.4870(4) 0.2834(3) 0.0476(8) Uani C 1.0
C9 -0.0513(8) 0.6030(4) 0.2976(3) 0.0499(8) Uani C 1.0
C10 0.4644(9) 0.7318(4) 0.3282(4) 0.067(2) Uani C 1.0
C11 -0.0134(9) 0.4136(4) 0.4115(3) 0.064(2) Uani C 1.0
C12 0.2222(9) 0.4856(4) 0.2138(3) 0.061(1) Uani C 1.0
C13 0.0074(8) 0.4677(4) 0.2107(3) 0.0567(9) Uani C 1.0
O1P 0.5950(7) 0.7096(3) 0.0586(2) 0.075(1) Uani O 1.0
O2P 0.4064(7) 0.7139(4) 0.1283(3) 0.091(2) Uani O 1.0
C1P 0.4352(11) 0.6853(5) 0.0720(4) 0.063(2) Uani C 1.0
C2P 0.2930(12) 0.6196(6) 0.0102(4) 0.093(3) Uani C 1.0
C3P 0.0779(13) 0.6400(6) -0.0036(4) 0.112(3) Uani C 1.0
H1O1 0.2538 0.7057 0.1848 0.072 Uani H 1.0
H1O2 0.0339 0.2826 0.3168 0.059 Uani H 1.0
H1C1 0.3859 0.6353 0.4449 0.071 Uani H 1.0
H2C1 0.1686 0.6017 0.4464 0.069 Uani H 1.0
HC2 0.1254 0.7284 0.3488 0.057 Uani H 1.0
HC4 0.4862 0.5630 0.2668 0.070 Uani H 1.0
H1C5 0.5671 0.5208 0.3913 0.071 Uani H 1.0
H2C5 0.4635 0.4164 0.3445 0.063 Uani H 1.0
HC6 0.3642 0.4520 0.4490 0.066 Uani H 1.0
HC8 -0.1760 0.4589 0.2722 0.058 Uani H 1.0
H1C9 -0.1323 0.6126 0.3306 0.060 Uani H 1.0
H2C9 -0.1202 0.6374 0.2466 0.056 Uani H 1.0
H1C10 0.5509 0.7048 0.3800 0.075 Uani H 1.0
H2C10 0.5445 0.7369 0.2945 0.079 Uani H 1.0
H3C10 0.4127 0.8016 0.3341 0.071 Uani H 1.0
H1C11 -0.0523 0.4816 0.4270 0.072 Uani H 1.0
H2C11 -0.1362 0.3717 0.3846 0.070 Uani H 1.0
H3C11 0.0751 0.3758 0.4585 0.075 Uani H 1.0
H1C12 0.2852 0.4162 0.2166 0.070 Uani H 1.0
H2C12 0.2111 0.5203 0.1644 0.076 Uani H 1.0
H1C13 -0.0268 0.3940 0.1956 0.066 Uani H 1.0
H2C13 -0.0825 0.5139 0.1695 0.067 Uani H 1.0
H1O1P 0.6910 0.7553 0.0984 0.075 Uani H 1.0
H1C2P 0.3223 0.5456 0.0254 0.093 Uani H 1.0
H2C2P 0.3149 0.6327 -0.0389 0.093 Uani H 1.0
H1C3P -0.0085 0.5936 -0.0455 0.112 Uani H 1.0
H2C3P 0.0529 0.6266 0.0448 0.112 Uani H 1.0
H3C3P 0.0454 0.7136 -0.0195 0.112 Uani H 1.0

loop_
_atom_site_aniso_label
_atom_site_aniso_U_11
_atom_site_aniso_U_22
_atom_site_aniso_U_33
_atom_site_aniso_U_12
_atom_site_aniso_U_13
_atom_site_aniso_U_23
_atom_site_aniso_type_symbol
O1 0.063(2) 0.053(1) 0.063(1) 0.004(1) 0.025(1) 0.008(1) O
O2 0.049(2) 0.0434(9) 0.066(2) 0.0039(9) 0.019(1) -0.0001(9) O
C1 0.068(2) 0.054(1) 0.046(2) -0.002(1) 0.013(1) -0.009(1) C
C2 0.048(1) 0.0435(9) 0.052(2) 0.0022(9) 0.017(1) -0.0064(9) C
C3 0.045(1) 0.0455(9) 0.061(1) 0.0021(9) 0.0195(8) -0.0001(8) C
C4 0.051(1) 0.049(1) 0.071(2) 0.0050(9) 0.030(1) 0.000(1) C
C5 0.041(2) 0.049(1) 0.075(2) 0.005(1) 0.014(1) 0.003(1) C
C6 0.050(1) 0.051(1) 0.048(2) 0.0018(9) 0.008(1) 0.0000(9) C
C7 0.046(1) 0.0455(9) 0.051(1) 0.0032(8) 0.0172(8) -0.0004(8) C
C8 0.041(1) 0.0450(9) 0.053(1) 0.0019(9) 0.0122(9) -0.0028(9) C
C9 0.043(1) 0.045(1) 0.061(2) 0.005(1) 0.0187(9) -0.0011(9) C
C10 0.049(2) 0.050(2) 0.097(3) -0.004(2) 0.020(2) 0.002(2) C
C11 0.075(2) 0.058(2) 0.072(2) 0.004(1) 0.041(2) 0.007(1) C
C12 0.078(2) 0.055(1) 0.060(2) 0.003(1) 0.037(2) -0.007(1) C
C13 0.064(2) 0.053(1) 0.046(1) -0.002(1) 0.012(1) -0.008(1) C
O1P 0.071(3) 0.091(3) 0.071(3) -0.023(3) 0.036(3) -0.013(3) O
O2P 0.093(4) 0.118(4) 0.083(3) -0.040(3) 0.057(3) -0.034(3) O
C1P 0.073(6) 0.062(5) 0.056(5) -0.011(4) 0.025(4) -0.005(4) C
C2P 0.078(5) 0.113(7) 0.089(6) -0.028(5) 0.034(5) -0.023(5) C
C3P 0.124(7) 0.109(7) 0.098(6) -0.040(6) 0.034(6) -0.013(5) C

loop_
_geom_angle_atom_site_label_1
_geom_angle_atom_site_label_2
_geom_angle_atom_site_label_3
_geom_angle
_geom_angle_site_symmetry_1
_geom_angle_site_symmetry_2
_geom_angle_site_symmetry_3
_geom_angle_publ_flag
C2 C1 C6 108.0(5) 1_555 1_555 1_555 no
C1 C2 C3 110.2(5) 1_555 1_555 1_555 no
C1 C2 C9 107.4(4) 1_555 1_555 1_555 no
C3 C2 C9 115.8(4) 1_555 1_555 1_555 no
O1 C3 C2 105.6(4) 1_555 1_555 1_555 no
O1 C3 C4 109.1(4) 1_555 1_555 1_555 no
O1 C3 C10 107.2(4) 1_555 1_555 1_555 no
C2 C3 C4 113.2(5) 1_555 1_555 1_555 no
C2 C3 C10 111.3(5) 1_555 1_555 1_555 no
C4 C3 C10 110.3(5) 1_555 1_555 1_555 no
C3 C4 C5 110.8(5) 1_555 1_555 1_555 no
C3 C4 C12 116.1(5) 1_555 1_555 1_555 no
C5 C4 C12 111.0(4) 1_555 1_555 1_555 no
C4 C5 C6 114.9(4) 1_555 1_555 1_555 no
C1 C6 C5 107.7(5) 1_555 1_555 1_555 no
C1 C6 C7 110.5(5) 1_555 1_555 1_555 no
C5 C6 C7 115.4(4) 1_555 1_555 1_555 no
O2 C7 C6 106.3(4) 1_555 1_555 1_555 no
O2 C7 C8 109.4(4) 1_555 1_555 1_555 no
O2 C7 C11 107.1(4) 1_555 1_555 1_555 no
C6 C7 C8 113.5(4) 1_555 1_555 1_555 no
C6 C7 C11 110.6(4) 1_555 1_555 1_555 no
C8 C7 C11 109.7(5) 1_555 1_555 1_555 no
C7 C8 C9 111.4(4) 1_555 1_555 1_555 no
C7 C8 C13 115.6(5) 1_555 1_555 1_555 no
C9 C8 C13 111.0(4) 1_555 1_555 1_555 no
C2 C9 C8 114.4(4) 1_555 1_555 1_555 no
C4 C12 C13 118.6(5) 1_555 1_555 1_555 no
C8 C13 C12 119.0(4) 1_555 1_555 1_555 no
O1P C1P O2P 122.9(6) 1_555 1_555 1_555 no
O1P C1P C2P 113.1(6) 1_555 1_555 1_555 no
O2P C1P C2P 124.0(7) 1_555 1_555 1_555 no
C1P C2P C3P 113.8(7) 1_555 1_555 1_555 no

loop_
_geom_bond_atom_site_label_1
_geom_bond_atom_site_label_2
_geom_bond_distance
_geom_bond_site_symmetry_1
_geom_bond_site_symmetry_2
_geom_bond_publ_flag
O1 C3 1.455(6) 1_555 1_555 no
O2 C7 1.456(6) 1_555 1_555 no
C1 C2 1.545(7) 1_555 1_555 no
C1 C6 1.544(7) 1_555 1_555 no
C2 C3 1.533(7) 1_555 1_555 no
C2 C9 1.530(7) 1_555 1_555 no
C3 C4 1.544(7) 1_555 1_555 no
C3 C10 1.526(7) 1_555 1_555 no
C4 C5 1.544(7) 1_555 1_555 no
C4 C12 1.535(7) 1_555 1_555 no
C5 C6 1.509(7) 1_555 1_555 no
C6 C7 1.524(7) 1_555 1_555 no
C7 C8 1.542(7) 1_555 1_555 no
C7 C11 1.534(7) 1_555 1_555 no
C8 C9 1.535(7) 1_555 1_555 no
C8 C13 1.531(6) 1_555 1_555 no
C12 C13 1.544(7) 1_555 1_555 no
O1P C1P 1.303(7) 1_555 1_555 no
O2P C1P 1.201(7) 1_555 1_555 no
C1P C2P 1.493(8) 1_555 1_555 no
C2P C3P 1.496(9) 1_555 1_555 no
